data_9015591
loop_
_publ_author_name
'Lundberg, M.'

_publ_section_title
;
 The crystal structure of LiNb3O8
 Note: isostructural with lithiotantite
;
_journal_name_full 'Acta Chemica Scandinavica'
_journal_page_first 3337
_journal_page_last 3346
_journal_paper_doi 10.3891/acta.chem.scand.25-3337
_journal_volume 25
_journal_year 1971
_chemical_compound_source Synthetic
_chemical_formula_sum 'Li Nb3 O8'
_space_group_IT_number 14
_symmetry_space_group_name_Hall '-P 2yab'
_symmetry_space_group_name_H-M 'P 1 21/a 1'
_cell_angle_alpha 90
_cell_angle_beta 107.34
_cell_angle_gamma 90
_cell_length_a 15.262
_cell_length_b 5.033
_cell_length_c 7.457
_cell_formula_units_Z 4
_cell_volume 546.767
_database_code_amcsd 0017480
_exptl_crystal_density_diffrn 5.025
_cod_original_formula_sum 'Nb3 Li O8'
_cod_database_code 9015591
_amcsd_formula_title LiNb3O8

loop_
_space_group_symop_operation_xyz
x,y,z
1/2+x,1/2-y,z
1/2-x,1/2+y,-z
-x,-y,-z

loop_
_atom_site_label
_atom_site_fract_x
_atom_site_fract_y
_atom_site_fract_z
_atom_site_U_iso_or_equiv
Nb1 0.16852 0.26959 0.00831 0.00509
Nb2 0.07508 0.75486 0.24924 0.00548
Nb3 0.16458 0.25757 0.51674 0.00502
Li 0.42010 0.26730 0.25970 0.02875
O1 0.28170 0.43260 0.08460 0.01064
O2 0.15580 0.40000 0.73540 0.00975
O3 0.21570 0.58860 0.41480 0.01165
O4 0.03890 0.10770 0.85510 0.00950
O5 0.09890 0.94020 0.50050 0.00735
O6 0.04850 0.43870 0.35280 0.00785
O7 0.10060 0.57960 0.03750 0.00899
O8 0.15510 0.08550 0.22250 0.00912

loop_
_cod_related_entry_id
_cod_related_entry_database
_cod_related_entry_code
1 AMCSD 0017480
